data_1564628
loop_
_publ_author_name
'Bandaru, Sravan K.'
'Thomas, Hayden P.'
'Saunders, Graham C.'

_publ_section_title
;
 Piano stool complexes of N-heterocyclic carbene ligands bearing a
 galactose-derived substituent
;
_journal_name_full 'Inorganica Chimica Acta'
_journal_page_first 119651
_journal_paper_doi 10.1016/j.ica.2020.119651
_journal_volume 508
_journal_year 2020
_chemical_absolute_configuration unk
_chemical_formula_moiety 'C25 H36 Cl2 N2 O5 Ru, 2(C H Cl3)'
_chemical_formula_sum 'C27 H38 Cl8 N2 O5 Ru'
_chemical_formula_weight 855.298
_space_group_crystal_system monoclinic
_space_group_IT_number 4
_space_group_name_Hall 'P 2yb'
_space_group_name_H-M_alt 'P 1 21 1'
_symmetry_Int_Tables_number 4
_atom_sites_solution_primary iterative
_cell_angle_alpha 90
_cell_angle_beta 99.9494(17)
_cell_angle_gamma 90
_cell_formula_units_Z 2
_cell_length_a 7.86878(13)
_cell_length_b 19.0328(4)
_cell_length_c 12.1261(2)
_cell_measurement_reflns_used 6634
_cell_measurement_temperature 99.97(10)
_cell_measurement_theta_max 73.8410
_cell_measurement_theta_min 3.6780
_cell_volume 1788.75(6)
_computing_cell_refinement 'CrysAlisPro 1.171.38.46 (Rigaku OD, 2015)'
_computing_data_collection 'CrysAlisPro 1.171.38.46 (Rigaku OD, 2015)'
_computing_data_reduction 'CrysAlisPro 1.171.38.46 (Rigaku OD, 2015)'
_computing_molecular_graphics 'Olex2 1.3 (Dolomanov et al., 2009)'
_computing_publication_material 'Olex2 1.3 (Dolomanov et al., 2009)'
_computing_structure_refinement 'olex2.refine 1.3 (Bourhis et al., 2015)'
_computing_structure_solution 'olex2.solve 1.3 (Bourhis et al., 2015)'
_diffrn_ambient_environment N~2~
_diffrn_ambient_temperature 99.97(10)
_diffrn_detector 'CCD plate'
_diffrn_detector_area_resol_mean 10.7110
_diffrn_detector_type Atlas
_diffrn_measured_fraction_theta_full 0.9928
_diffrn_measured_fraction_theta_max 0.9650
_diffrn_measurement_details
;
List of Runs (angles in degrees, time in seconds):

  # Type    Start    End  Width  t~exp~   \w     \q     \k     \f   Frames
--------------------------------------------------------------------------
  1  \w    -67.00  24.00   1.00    1.00    --  -40.55  57.00  30.00   91
  2  \w   -115.00 -24.00   1.00    1.00    --  -40.55 -38.00-120.00   91
  3  \w     34.00  81.00   1.00    1.77    --  106.89 -45.00 -60.00   47
  4  \w     80.00 156.00   1.00    1.77    --  106.89  30.00-150.00   76
  5  \w    107.00 158.00   1.00    1.77    --  106.89  15.00  90.00   51
  6  \w     85.00 130.00   1.00    1.77    --  106.89 -45.00 -60.00   45
  7  \w     85.00 140.00   1.00    1.77    --  106.89  45.00 150.00   55
  8  \w     34.00 121.00   1.00    1.77    --  106.89-125.00 -60.00   87
  9  \w    -69.00  33.00   1.00    1.00    --  -40.55  57.00-180.00  102
 10  \w      8.00 117.00   1.00    1.00    --   40.55  77.00  30.00  109
 11  \w     78.00 158.00   1.00    1.77    --  106.89  61.00 -60.00   80
 12  \w     35.00 112.00   1.00    1.77    --  106.89 -61.00  60.00   77
 13  \w     78.00 158.00   1.00    1.77    --  106.89  61.00   0.00   80
;
_diffrn_measurement_device 'four-circle diffractometer'
_diffrn_measurement_device_type 'SuperNova, Single source at offset, Atlas'
_diffrn_measurement_method '\w scans'
_diffrn_orient_matrix_type 'CrysAlisPro convention (1999,Acta A55,543-557)'
_diffrn_orient_matrix_UB_11 0.1684744000
_diffrn_orient_matrix_UB_12 -0.0346601000
_diffrn_orient_matrix_UB_13 -0.0210317000
_diffrn_orient_matrix_UB_21 -0.0919962000
_diffrn_orient_matrix_UB_22 -0.0246845000
_diffrn_orient_matrix_UB_23 -0.1161134000
_diffrn_orient_matrix_UB_31 0.0518417000
_diffrn_orient_matrix_UB_32 0.0688432000
_diffrn_orient_matrix_UB_33 -0.0520437000
_diffrn_radiation_monochromator mirror
_diffrn_radiation_probe x-ray
_diffrn_radiation_type 'Cu K\a'
_diffrn_radiation_wavelength 1.54184
_diffrn_reflns_av_R_equivalents 0.0421
_diffrn_reflns_av_unetI/netI 0.0534
_diffrn_reflns_Laue_measured_fraction_full 0.9928
_diffrn_reflns_Laue_measured_fraction_max 0.9650
_diffrn_reflns_limit_h_max 9
_diffrn_reflns_limit_h_min -9
_diffrn_reflns_limit_k_max 22
_diffrn_reflns_limit_k_min -19
_diffrn_reflns_limit_l_max 14
_diffrn_reflns_limit_l_min -15
_diffrn_reflns_number 10401
_diffrn_reflns_point_group_measured_fraction_full 0.8561
_diffrn_reflns_point_group_measured_fraction_max 0.8167
_diffrn_reflns_theta_full 67.6840
_diffrn_reflns_theta_max 73.90
_diffrn_reflns_theta_min 3.70
_diffrn_source 'micro-focus sealed X-ray tube'
_diffrn_source_type 'SuperNova (Cu) X-ray Source'
_exptl_absorpt_coefficient_mu 9.363
_exptl_absorpt_correction_T_max 1.000
_exptl_absorpt_correction_T_min 0.540
_exptl_absorpt_correction_type gaussian
_exptl_absorpt_process_details
;
CrysAlisPro 1.171.38.46 (Rigaku Oxford Diffraction, 2015)
Numerical absorption correction based on gaussian integration over
			a multifaceted crystal model
Empirical absorption correction using spherical harmonics,
 implemented in SCALE3 ABSPACK scaling algorithm.
;
_exptl_crystal_colour 'dark orange'
_exptl_crystal_colour_modifier dark
_exptl_crystal_colour_primary orange
_exptl_crystal_density_diffrn 1.588
_exptl_crystal_description block
_exptl_crystal_F_000 876.127
_exptl_crystal_size_max 0.177
_exptl_crystal_size_mid 0.083
_exptl_crystal_size_min 0.052
_refine_diff_density_max 0.6152
_refine_diff_density_min -0.6923
_refine_diff_density_rms 0.1110
_refine_ls_abs_structure_details 'Flack, H. D. (1983). Acta Cryst. A39, 876-881.'
_refine_ls_abs_structure_Flack -0.016(12)
_refine_ls_d_res_high 0.8024
_refine_ls_d_res_low 11.9437
_refine_ls_goodness_of_fit_ref 1.0186
_refine_ls_hydrogen_treatment constr
_refine_ls_matrix_type full
_refine_ls_number_constraints 59
_refine_ls_number_parameters 396
_refine_ls_number_reflns 5930
_refine_ls_number_restraints 1
_refine_ls_restrained_S_all 1.0186
_refine_ls_R_factor_all 0.0364
_refine_ls_R_factor_gt 0.0303
_refine_ls_shift/su_max 0.0001
_refine_ls_shift/su_mean 0.0000
_refine_ls_structure_factor_coef Fsqd
_refine_ls_weighting_details 'w=1/[\s^2^(Fo^2^)+(0.0000P)^2^+7.3628P] where P=(Fo^2^+2Fc^2^)/3'
_refine_ls_weighting_scheme calc
_refine_ls_wR_factor_gt 0.0771
_refine_ls_wR_factor_ref 0.0820
_reflns_Friedel_coverage 0.659
_reflns_limit_h_max 9
_reflns_limit_h_min -9
_reflns_limit_k_max 22
_reflns_limit_k_min -19
_reflns_limit_l_max 15
_reflns_limit_l_min -15
_reflns_number_gt 5525
_reflns_number_total 5930
_reflns_threshold_expression I>=2u(I)
_cod_data_source_file ICA-2020-508-119651.cif
_cod_data_source_block Crystal228
_cod_original_sg_symbol_Hall ' P 2yb'
_cod_database_code 1564628
_chemical_oxdiff_formula BiC26H45Cl2N3
_reflns_odcompleteness_completeness 99.43
_reflns_odcompleteness_iscentric 1
_reflns_odcompleteness_theta 66.97
_olex2_refinement_description
;
1. Fixed Uiso
 At 1.2 times of:
  All C(H) groups, All C(H,H) groups
 At 1.5 times of:
  All C(H,H,H) groups
2.a Ternary CH refined with riding coordinates:
 C2(H2), C3(H3), C1(H1), C5(H5), C4(H4), C1S(H1S), C2S(H2S)
2.b Secondary CH2 refined with riding coordinates:
 C6(H6a,H6b)
2.c Aromatic/amide H refined with riding coordinates:
 C23(H23), C15(H15), C21(H21), C16(H16), C19(H19)
2.d Idealised Me refined as rotating group:
 C12(H12a,H12b,H12c), C17(H17a,H17b,H17c), C25(H25a,H25b,H25c), C24(H24a,H24b,
 H24c), C8(H8a,H8b,H8c), C9(H9a,H9b,H9c), C11(H11a,H11b,H11c), C26(H26a,H26b,
 H26c)
;

loop_
_space_group_symop_id
_space_group_symop_operation_xyz
1 x,y,z
2 -x,y+1/2,-z

loop_
_atom_site_label
_atom_site_type_symbol
_atom_site_fract_x
_atom_site_fract_y
_atom_site_fract_z
_atom_site_U_iso_or_equiv
_atom_site_adp_type
_atom_site_occupancy
_atom_site_refinement_flags_posn
Ru1 Ru 0.15738(4) 0.340710(16) 0.69394(3) 0.01180(8) Uani 1.000000 .
Cl1 Cl 0.43990(14) 0.35071(7) 0.64058(9) 0.0163(3) Uani 1.000000 .
Cl4S Cl 0.3855(2) 0.34900(8) 0.29514(13) 0.0369(4) Uani 1.000000 .
Cl2 Cl 0.07561(15) 0.28944(6) 0.51071(10) 0.0164(3) Uani 1.000000 .
Cl6S Cl 0.37531(18) 0.48952(7) 0.38620(13) 0.0286(3) Uani 1.000000 .
Cl5S Cl 0.0634(2) 0.42615(8) 0.27002(15) 0.0375(4) Uani 1.000000 .
Cl3S Cl 0.65511(18) 0.22620(7) 0.47800(14) 0.0308(4) Uani 1.000000 .
Cl2S Cl 0.4687(2) 0.15148(7) 0.62778(15) 0.0372(4) Uani 1.000000 .
Cl1S Cl 0.3495(2) 0.14590(8) 0.38861(16) 0.0419(4) Uani 1.000000 .
O5 O 0.2266(4) 0.55051(19) 0.8699(3) 0.0160(8) Uani 1.000000 .
O4 O 0.5718(5) 0.51054(19) 0.9426(3) 0.0163(8) Uani 1.000000 .
O3 O 0.5634(5) 0.5901(2) 1.0789(3) 0.0214(9) Uani 1.000000 .
C12 C 0.6158(8) 0.4710(3) 1.1329(5) 0.0245(13) Uani 1.000000 .
H12a H 0.4935(8) 0.4637(15) 1.125(3) 0.037(2) Uiso 1.000000 GR
H12b H 0.670(5) 0.4283(6) 1.116(2) 0.037(2) Uiso 1.000000 GR
H12c H 0.661(5) 0.4847(10) 1.2085(6) 0.037(2) Uiso 1.000000 GR
O2 O 0.3034(5) 0.7114(2) 0.8949(3) 0.0195(9) Uani 1.000000 .
C2 C 0.3378(7) 0.6572(3) 0.9771(5) 0.0154(12) Uani 1.000000 .
H2 H 0.3298(7) 0.6762(3) 1.0511(5) 0.0184(14) Uiso 1.000000 R
N2 N -0.0388(6) 0.4598(2) 0.5510(4) 0.0188(10) Uani 1.000000 .
C17 C -0.1915(7) 0.4180(3) 0.5096(5) 0.0228(13) Uani 1.000000 .
H17a H -0.203(3) 0.4128(19) 0.4299(7) 0.0341(19) Uiso 1.000000 GR
H17b H -0.180(2) 0.3725(8) 0.544(3) 0.0341(19) Uiso 1.000000 GR
H17c H -0.2918(9) 0.4412(11) 0.527(3) 0.0341(19) Uiso 1.000000 GR
C25 C 0.4662(7) 0.3302(3) 0.9185(4) 0.0224(14) Uani 1.000000 .
H25a H 0.5386(7) 0.3086(18) 0.8721(18) 0.034(2) Uiso 1.000000 GR
H25b H 0.4917(14) 0.3795(3) 0.925(3) 0.034(2) Uiso 1.000000 GR
H25c H 0.4872(14) 0.3089(18) 0.9914(14) 0.034(2) Uiso 1.000000 GR
C10 C 0.6515(8) 0.5284(3) 1.0538(5) 0.0212(14) Uani 1.000000 .
C3 C 0.5178(7) 0.6288(3) 0.9774(4) 0.0163(12) Uani 1.000000 .
H3 H 0.5993(7) 0.6674(3) 0.9744(4) 0.0196(14) Uiso 1.000000 R
C22 C 0.0546(7) 0.2428(3) 0.7650(4) 0.0189(12) Uani 1.000000 .
C1 C 0.1887(7) 0.6052(3) 0.9402(5) 0.0172(12) Uani 1.000000 .
H1 H 0.1538(7) 0.5846(3) 1.0070(5) 0.0207(14) Uiso 1.000000 R
C18 C -0.0148(7) 0.3650(3) 0.8122(4) 0.0181(12) Uani 1.000000 .
C23 C -0.0647(7) 0.3006(3) 0.7598(4) 0.0150(11) Uani 1.000000 .
H23 H -0.1768(7) 0.2951(3) 0.7211(4) 0.0180(14) Uiso 1.000000 R
C7 C 0.1200(7) 0.7178(3) 0.8678(5) 0.0220(13) Uani 1.000000 .
C20 C 0.2818(7) 0.3203(3) 0.8669(4) 0.0176(12) Uani 1.000000 .
C15 C 0.1224(7) 0.5547(3) 0.5828(5) 0.0201(12) Uani 1.000000 .
H15 H 0.1643(7) 0.6003(3) 0.5819(5) 0.0241(14) Uiso 1.000000 R
O1 O 0.0549(5) 0.6483(2) 0.8863(3) 0.0237(9) Uani 1.000000 .
C6 C 0.3626(6) 0.5060(3) 0.7228(4) 0.0132(11) Uani 1.000000 .
H6a H 0.3862(6) 0.4624(3) 0.7641(4) 0.0159(13) Uiso 1.000000 R
H6b H 0.4558(6) 0.5139(3) 0.6813(4) 0.0159(13) Uiso 1.000000 R
N1 N 0.2004(5) 0.4991(2) 0.6439(4) 0.0160(10) Uani 1.000000 .
C5 C 0.3579(6) 0.5663(3) 0.8053(4) 0.0134(11) Uani 1.000000 .
H5 H 0.3290(6) 0.6102(3) 0.7639(4) 0.0161(13) Uiso 1.000000 R
C21 C 0.2253(7) 0.2520(3) 0.8184(4) 0.0199(12) Uani 1.000000 .
H21 H 0.3028(7) 0.2147(3) 0.8232(4) 0.0239(14) Uiso 1.000000 R
C13 C 0.1035(6) 0.4386(3) 0.6249(5) 0.0168(11) Uani 1.000000 .
C16 C -0.0275(8) 0.5298(3) 0.5242(5) 0.0229(13) Uani 1.000000 .
H16 H -0.1082(8) 0.5552(3) 0.4749(5) 0.0274(15) Uiso 1.000000 R
C24 C -0.1411(7) 0.4244(3) 0.8091(5) 0.0240(13) Uani 1.000000 .
H24a H -0.0831(14) 0.4681(4) 0.802(4) 0.0360(19) Uiso 1.000000 GR
H24b H -0.232(3) 0.4185(12) 0.746(2) 0.0360(19) Uiso 1.000000 GR
H24c H -0.189(4) 0.4244(14) 0.8769(16) 0.0360(19) Uiso 1.000000 GR
C4 C 0.5292(6) 0.5747(3) 0.8836(4) 0.0137(11) Uani 1.000000 .
H4 H 0.6201(6) 0.5879(3) 0.8416(4) 0.0164(13) Uiso 1.000000 R
C8 C 0.0708(8) 0.7364(3) 0.7470(5) 0.0298(15) Uani 1.000000 .
H8a H 0.129(5) 0.7787(14) 0.7320(9) 0.045(2) Uiso 1.000000 GR
H8b H 0.103(6) 0.6989(11) 0.7019(5) 0.045(2) Uiso 1.000000 GR
H8c H -0.0516(11) 0.744(2) 0.7293(10) 0.045(2) Uiso 1.000000 GR
C9 C 0.0520(9) 0.7686(3) 0.9450(5) 0.0296(15) Uani 1.000000 .
H9a H 0.092(5) 0.7549(14) 1.0213(5) 0.044(2) Uiso 1.000000 GR
H9b H 0.093(5) 0.8151(5) 0.933(3) 0.044(2) Uiso 1.000000 GR
H9c H -0.0719(9) 0.7682(17) 0.930(3) 0.044(2) Uiso 1.000000 GR
C19 C 0.1604(7) 0.3742(3) 0.8672(4) 0.0150(11) Uani 1.000000 .
H19 H 0.1938(7) 0.4164(3) 0.9033(4) 0.0180(13) Uiso 1.000000 R
C1S C 0.4483(8) 0.1988(3) 0.5002(5) 0.0286(14) Uani 1.000000 .
H1S H 0.3764(8) 0.2404(3) 0.5050(5) 0.0343(17) Uiso 1.000000 R
C11 C 0.8414(7) 0.5437(3) 1.0583(5) 0.0246(13) Uani 1.000000 .
H11a H 0.8972(13) 0.5030(8) 1.034(4) 0.037(2) Uiso 1.000000 GR
H11b H 0.8543(7) 0.5825(15) 1.010(3) 0.037(2) Uiso 1.000000 GR
H11c H 0.8933(15) 0.555(2) 1.1337(9) 0.037(2) Uiso 1.000000 GR
C2S C 0.2623(7) 0.4100(3) 0.3572(5) 0.0255(14) Uani 1.000000 .
H2S H 0.2399(7) 0.3902(3) 0.4279(5) 0.0307(16) Uiso 1.000000 R
C26 C -0.0019(8) 0.1743(3) 0.7087(5) 0.0238(13) Uani 1.000000 .
H26a H -0.046(5) 0.1825(4) 0.6308(9) 0.036(2) Uiso 1.000000 GR
H26b H 0.0946(14) 0.1428(8) 0.716(3) 0.036(2) Uiso 1.000000 GR
H26c H -0.091(4) 0.1538(11) 0.743(2) 0.036(2) Uiso 1.000000 GR

loop_
_atom_site_aniso_label
_atom_site_aniso_U_11
_atom_site_aniso_U_22
_atom_site_aniso_U_33
_atom_site_aniso_U_12
_atom_site_aniso_U_13
_atom_site_aniso_U_23
Ru1 0.01279(15) 0.01157(19) 0.01114(16) -0.00003(18) 0.00234(12) -0.0001(2)
Cl1 0.0126(5) 0.0171(8) 0.0196(5) 0.0009(5) 0.0036(4) -0.0023(6)
Cl4S 0.0450(8) 0.0251(9) 0.0444(8) 0.0000(8) 0.0181(7) 0.0039(9)
Cl2 0.0173(5) 0.0189(7) 0.0131(6) -0.0023(5) 0.0029(5) -0.0036(5)
Cl6S 0.0263(7) 0.0260(9) 0.0336(8) -0.0066(6) 0.0050(6) -0.0018(7)
Cl5S 0.0335(8) 0.0331(10) 0.0396(9) -0.0059(7) -0.0114(7) 0.0070(8)
Cl3S 0.0220(7) 0.0235(8) 0.0499(10) 0.0019(6) 0.0149(7) -0.0017(7)
Cl2S 0.0426(9) 0.0226(9) 0.0504(10) 0.0055(7) 0.0192(8) 0.0047(8)
Cl1S 0.0389(9) 0.0381(11) 0.0510(11) -0.0100(8) 0.0146(8) -0.0249(9)
O5 0.0166(17) 0.013(2) 0.0202(19) -0.0017(15) 0.0084(15) -0.0011(16)
O4 0.0201(18) 0.013(2) 0.0137(18) -0.0011(15) -0.0019(15) -0.0037(16)
O3 0.025(2) 0.023(2) 0.0157(19) 0.0050(17) 0.0014(16) -0.0017(18)
C12 0.026(3) 0.026(4) 0.019(3) 0.004(3) -0.002(2) 0.008(3)
O2 0.025(2) 0.015(2) 0.017(2) 0.0035(16) -0.0002(16) -0.0001(17)
C2 0.024(3) 0.009(3) 0.011(3) 0.000(2) -0.001(2) -0.000(2)
N2 0.016(2) 0.015(3) 0.023(3) 0.0006(19) -0.0018(19) -0.001(2)
C17 0.018(3) 0.022(3) 0.025(3) 0.005(2) -0.007(2) 0.003(3)
C25 0.033(3) 0.015(4) 0.015(2) -0.001(3) -0.006(2) -0.003(2)
C10 0.022(3) 0.025(4) 0.018(3) 0.004(3) 0.008(2) -0.001(3)
C3 0.019(3) 0.013(3) 0.016(3) -0.000(2) 0.002(2) -0.001(2)
C22 0.033(3) 0.015(3) 0.009(2) -0.005(2) 0.003(2) 0.004(2)
C1 0.020(3) 0.016(3) 0.016(3) 0.007(2) 0.007(2) 0.002(2)
C18 0.018(3) 0.025(3) 0.012(2) -0.002(2) 0.004(2) 0.003(2)
C23 0.015(2) 0.017(3) 0.013(3) -0.005(2) 0.003(2) -0.002(2)
C7 0.025(3) 0.022(4) 0.018(3) 0.006(2) -0.001(2) -0.001(3)
C20 0.020(2) 0.021(3) 0.007(2) 0.000(2) -0.0093(19) 0.003(2)
C15 0.031(3) 0.010(3) 0.018(3) 0.001(2) 0.000(2) 0.001(2)
O1 0.023(2) 0.018(2) 0.029(2) 0.0029(17) 0.0013(18) -0.0009(19)
C6 0.013(2) 0.014(3) 0.011(2) -0.006(2) -0.0012(19) -0.007(2)
N1 0.017(2) 0.013(3) 0.018(2) 0.0014(18) 0.0027(18) 0.003(2)
C5 0.015(2) 0.010(3) 0.017(3) -0.000(2) 0.006(2) -0.002(2)
C21 0.028(3) 0.016(3) 0.016(3) -0.000(2) 0.003(2) 0.004(2)
C13 0.013(2) 0.017(3) 0.021(3) -0.000(2) 0.005(2) 0.000(2)
C16 0.031(3) 0.013(3) 0.023(3) 0.006(2) -0.001(2) 0.005(3)
C24 0.019(3) 0.028(4) 0.028(3) 0.000(2) 0.012(2) -0.007(3)
C4 0.016(2) 0.012(3) 0.013(3) -0.003(2) 0.001(2) -0.000(2)
C8 0.035(3) 0.037(4) 0.016(3) 0.014(3) 0.002(3) 0.000(3)
C9 0.042(4) 0.024(4) 0.024(3) 0.013(3) 0.008(3) -0.007(3)
C19 0.025(3) 0.013(3) 0.006(2) -0.005(2) 0.002(2) -0.004(2)
C1S 0.026(3) 0.025(4) 0.037(4) 0.005(3) 0.013(3) -0.006(3)
C11 0.022(3) 0.028(4) 0.024(3) 0.000(3) 0.004(2) 0.001(3)
C2S 0.022(3) 0.028(4) 0.027(3) 0.001(3) 0.006(2) 0.011(3)
C26 0.037(3) 0.013(3) 0.020(3) -0.001(3) 0.002(3) 0.010(3)

loop_
_atom_type_symbol
_atom_type_scat_dispersion_real
_atom_type_scat_dispersion_imag
_atom_type_scat_Cromer_Mann_a1
_atom_type_scat_Cromer_Mann_a2
_atom_type_scat_Cromer_Mann_a3
_atom_type_scat_Cromer_Mann_a4
_atom_type_scat_Cromer_Mann_b1
_atom_type_scat_Cromer_Mann_b2
_atom_type_scat_Cromer_Mann_b3
_atom_type_scat_Cromer_Mann_b4
_atom_type_scat_Cromer_Mann_c
_atom_type_scat_source
_atom_type_scat_dispersion_source
Ru 0.07491 3.26787 19.26740 12.91820 4.86337 1.56756 0.80852 8.43467 24.79970 94.29280 5.37873983383 'International Tables Volume C Table 6.1.1.4 (pp. 500-502)' 'Henke, Gullikson and Davis, At. Data and Nucl. Data Tables, 1993, 54, 2'
C 0.01920 0.00962 2.31000 1.02000 1.58860 0.86500 20.84390 10.20750 0.56870 51.65120 0.215599998832 'International Tables Volume C Table 6.1.1.4 (pp. 500-502)' 'Henke, Gullikson and Davis, At. Data and Nucl. Data Tables, 1993, 54, 2'
Cl 0.36843 0.69943 11.46040 7.19640 6.25560 1.64550 0.01040 1.16620 18.51940 47.77840 -9.55739974976 'International Tables Volume C Table 6.1.1.4 (pp. 500-502)' 'Henke, Gullikson and Davis, At. Data and Nucl. Data Tables, 1993, 54, 2'
H 0.00000 0.00000 0.49300 0.32291 0.14019 0.04081 10.51090 26.12570 3.14236 57.79970 0.0030380000826 'International Tables Volume C Table 6.1.1.4 (pp. 500-502)' 'Henke, Gullikson and Davis, At. Data and Nucl. Data Tables, 1993, 54, 2'
O 0.05239 0.03377 3.04850 2.28680 1.54630 0.86700 13.27710 5.70110 0.32390 32.90890 0.250800013542 'International Tables Volume C Table 6.1.1.4 (pp. 500-502)' 'Henke, Gullikson and Davis, At. Data and Nucl. Data Tables, 1993, 54, 2'
N 0.03256 0.01839 12.21260 3.13220 2.01250 1.16630 0.00570 9.89330 28.99750 0.58260 -11.5290002823 'International Tables Volume C Table 6.1.1.4 (pp. 500-502)' 'Henke, Gullikson and Davis, At. Data and Nucl. Data Tables, 1993, 54, 2'

loop_
_exptl_crystal_face_index_h
_exptl_crystal_face_index_k
_exptl_crystal_face_index_l
_exptl_crystal_face_perp_dist
0 12 -3 0.0375
2 -11 1 0.0324
5 -2 -3 0.0797
-1 7 6 0.0171
-2 2 8 0.0269
-1 -12 -2 0.0372
2 -1 -8 0.0224
-5 1 4 0.0460

loop_
_geom_angle_atom_site_label_1
_geom_angle_atom_site_label_2
_geom_angle_atom_site_label_3
_geom_angle
_geom_angle_site_symmetry_1
_geom_angle_site_symmetry_3
Cl2 Ru1 Cl1 84.08(4) . .
C22 Ru1 Cl1 124.79(15) . .
C22 Ru1 Cl2 87.78(14) . .
C18 Ru1 Cl1 149.13(15) . .
C18 Ru1 Cl2 126.40(15) . .
C18 Ru1 C22 67.7(2) . .
C23 Ru1 Cl1 162.46(15) . .
C23 Ru1 Cl2 95.31(14) . .
C23 Ru1 C22 37.8(2) . .
C23 Ru1 C18 37.6(2) . .
C20 Ru1 Cl1 89.47(14) . .
C20 Ru1 Cl2 144.58(15) . .
C20 Ru1 C22 67.6(2) . .
C20 Ru1 C18 68.6(2) . .
C20 Ru1 C23 80.9(2) . .
C21 Ru1 Cl1 96.58(14) . .
C21 Ru1 Cl2 107.87(15) . .
C21 Ru1 C22 35.97(19) . .
C21 Ru1 C18 79.8(2) . .
C21 Ru1 C23 66.8(2) . .
C21 Ru1 C20 38.3(2) . .
C13 Ru1 Cl1 87.37(14) . .
C13 Ru1 Cl2 89.30(16) . .
C13 Ru1 C22 147.1(2) . .
C13 Ru1 C18 88.2(2) . .
C13 Ru1 C23 110.2(2) . .
C13 Ru1 C20 125.2(2) . .
C13 Ru1 C21 162.7(2) . .
C19 Ru1 Cl1 111.94(14) . .
C19 Ru1 Cl2 163.44(14) . .
C19 Ru1 C22 79.7(2) . .
C19 Ru1 C18 38.28(19) . .
C19 Ru1 C23 68.2(2) . .
C19 Ru1 C20 37.32(19) . .
C19 Ru1 C21 67.4(2) . .
C19 Ru1 C13 95.4(2) . .
C5 O5 C1 115.1(4) . .
C4 O4 C10 107.3(4) . .
C3 O3 C10 107.5(4) . .
H12b C12 H12a 109.5 . .
H12c C12 H12a 109.5 . .
H12c C12 H12b 109.5 . .
C10 C12 H12a 109.5 . .
C10 C12 H12b 109.5 . .
C10 C12 H12c 109.5 . .
C7 O2 C2 106.6(4) . .
H2 C2 O2 109.7(3) . .
C3 C2 O2 108.9(4) . .
C3 C2 H2 109.7(3) . .
C1 C2 O2 102.6(4) . .
C1 C2 H2 109.7(3) . .
C1 C2 C3 115.9(5) . .
C13 N2 C17 126.7(5) . .
C16 N2 C17 122.0(5) . .
C16 N2 C13 111.2(5) . .
H17a C17 N2 109.5 . .
H17b C17 N2 109.5 . .
H17b C17 H17a 109.5 . .
H17c C17 N2 109.5 . .
H17c C17 H17a 109.5 . .
H17c C17 H17b 109.5 . .
H25b C25 H25a 109.5 . .
H25c C25 H25a 109.5 . .
H25c C25 H25b 109.5 . .
C20 C25 H25a 109.5 . .
C20 C25 H25b 109.5 . .
C20 C25 H25c 109.5 . .
O3 C10 O4 104.4(5) . .
C12 C10 O4 109.2(5) . .
C12 C10 O3 108.0(5) . .
C11 C10 O4 110.5(4) . .
C11 C10 O3 110.3(5) . .
C11 C10 C12 114.0(5) . .
C2 C3 O3 106.4(4) . .
H3 C3 O3 110.5(3) . .
H3 C3 C2 110.5(3) . .
C4 C3 O3 104.6(4) . .
C4 C3 C2 114.1(5) . .
C4 C3 H3 110.5(3) . .
C23 C22 Ru1 68.1(3) . .
C21 C22 Ru1 72.3(3) . .
C21 C22 C23 119.5(5) . .
C26 C22 Ru1 129.8(4) . .
C26 C22 C23 120.2(5) . .
C26 C22 C21 120.3(5) . .
C2 C1 O5 114.8(4) . .
H1 C1 O5 108.9(3) . .
H1 C1 C2 108.9(3) . .
O1 C1 O5 111.7(5) . .
O1 C1 C2 103.4(5) . .
O1 C1 H1 108.9(3) . .
C23 C18 Ru1 71.1(3) . .
C24 C18 Ru1 128.7(4) . .
C24 C18 C23 120.9(5) . .
C19 C18 Ru1 71.1(3) . .
C19 C18 C23 119.2(5) . .
C19 C18 C24 119.9(5) . .
C22 C23 Ru1 74.1(3) . .
C18 C23 Ru1 71.4(3) . .
C18 C23 C22 121.1(5) . .
H23 C23 Ru1 127.16(14) . .
H23 C23 C22 119.4(3) . .
H23 C23 C18 119.4(3) . .
O1 C7 O2 104.8(4) . .
C8 C7 O2 109.0(5) . .
C8 C7 O1 109.2(5) . .
C9 C7 O2 111.4(5) . .
C9 C7 O1 108.5(5) . .
C9 C7 C8 113.5(5) . .
C25 C20 Ru1 128.4(4) . .
C21 C20 Ru1 73.6(3) . .
C21 C20 C25 119.1(5) . .
C19 C20 Ru1 71.4(3) . .
C19 C20 C25 121.4(5) . .
C19 C20 C21 119.4(5) . .
N1 C15 H15 126.8(3) . .
C16 C15 H15 126.8(3) . .
C16 C15 N1 106.3(5) . .
C7 O1 C1 110.4(4) . .
H6b C6 H6a 107.9 . .
N1 C6 H6a 109.2(3) . .
N1 C6 H6b 109.2(3) . .
C5 C6 H6a 109.2(3) . .
C5 C6 H6b 109.2(3) . .
C5 C6 N1 112.3(4) . .
C6 N1 C15 122.8(5) . .
C13 N1 C15 111.7(4) . .
C13 N1 C6 125.5(4) . .
C6 C5 O5 107.6(4) . .
H5 C5 O5 109.5(3) . .
H5 C5 C6 109.5(3) . .
C4 C5 O5 109.1(4) . .
C4 C5 C6 111.7(4) . .
C4 C5 H5 109.5(3) . .
C22 C21 Ru1 71.8(3) . .
C20 C21 Ru1 68.0(3) . .
C20 C21 C22 119.9(5) . .
H21 C21 Ru1 133.28(14) . .
H21 C21 C22 120.1(3) . .
H21 C21 C20 120.1(3) . .
N2 C13 Ru1 128.5(4) . .
N1 C13 Ru1 128.3(4) . .
N1 C13 N2 103.3(5) . .
C15 C16 N2 107.5(5) . .
H16 C16 N2 126.2(3) . .
H16 C16 C15 126.2(3) . .
H24a C24 C18 109.5 . .
H24b C24 C18 109.5 . .
H24b C24 H24a 109.5 . .
H24c C24 C18 109.5 . .
H24c C24 H24a 109.5 . .
H24c C24 H24b 109.5 . .
C3 C4 O4 103.9(4) . .
C5 C4 O4 109.3(4) . .
C5 C4 C3 111.8(4) . .
H4 C4 O4 110.5(2) . .
H4 C4 C3 110.5(3) . .
H4 C4 C5 110.5(3) . .
H8a C8 C7 109.5 . .
H8b C8 C7 109.5 . .
H8b C8 H8a 109.5 . .
H8c C8 C7 109.5 . .
H8c C8 H8a 109.5 . .
H8c C8 H8b 109.5 . .
H9a C9 C7 109.5 . .
H9b C9 C7 109.5 . .
H9b C9 H9a 109.5 . .
H9c C9 C7 109.5 . .
H9c C9 H9a 109.5 . .
H9c C9 H9b 109.5 . .
C18 C19 Ru1 70.6(3) . .
C20 C19 Ru1 71.3(3) . .
C20 C19 C18 120.6(5) . .
H19 C19 Ru1 131.16(14) . .
H19 C19 C18 119.7(3) . .
H19 C19 C20 119.7(3) . .
Cl2S C1S Cl3S 109.6(3) . .
Cl1S C1S Cl3S 110.3(3) . .
Cl1S C1S Cl2S 110.0(4) . .
H1S C1S Cl3S 109.0(2) . .
H1S C1S Cl2S 108.98(19) . .
H1S C1S Cl1S 109.0(2) . .
H11a C11 C10 109.5 . .
H11b C11 C10 109.5 . .
H11b C11 H11a 109.5 . .
H11c C11 C10 109.5 . .
H11c C11 H11a 109.5 . .
H11c C11 H11b 109.5 . .
Cl6S C2S Cl4S 110.9(3) . .
Cl5S C2S Cl4S 110.9(4) . .
Cl5S C2S Cl6S 109.6(3) . .
H2S C2S Cl4S 108.5(2) . .
H2S C2S Cl6S 108.5(2) . .
H2S C2S Cl5S 108.5(2) . .
H26a C26 C22 109.5 . .
H26b C26 C22 109.5 . .
H26b C26 H26a 109.5 . .
H26c C26 C22 109.5 . .
H26c C26 H26a 109.5 . .
H26c C26 H26b 109.5 . .

loop_
_geom_bond_atom_site_label_1
_geom_bond_atom_site_label_2
_geom_bond_distance
_geom_bond_site_symmetry_2
Ru1 Cl1 2.4278(10) .
Ru1 Cl2 2.4102(12) .
Ru1 C22 2.261(5) .
Ru1 C18 2.186(5) .
Ru1 C23 2.181(5) .
Ru1 C20 2.191(5) .
Ru1 C21 2.267(6) .
Ru1 C13 2.056(6) .
Ru1 C19 2.192(5) .
Cl4S C2S 1.762(6) .
Cl6S C2S 1.760(6) .
Cl5S C2S 1.759(6) .
Cl3S C1S 1.773(6) .
Cl2S C1S 1.773(7) .
Cl1S C1S 1.757(7) .
O5 C1 1.409(6) .
O5 C5 1.432(6) .
O4 C10 1.426(7) .
O4 C4 1.425(6) .
O3 C10 1.424(7) .
O3 C3 1.426(7) .
C12 H12a 0.9600 .
C12 H12b 0.9600 .
C12 H12c 0.9600 .
C12 C10 1.511(8) .
O2 C2 1.427(7) .
O2 C7 1.429(7) .
C2 H2 0.9800 .
C2 C3 1.516(7) .
C2 C1 1.541(8) .
N2 C17 1.456(7) .
N2 C13 1.369(7) .
N2 C16 1.377(7) .
C17 H17a 0.9600 .
C17 H17b 0.9600 .
C17 H17c 0.9600 .
C25 H25a 0.9600 .
C25 H25b 0.9600 .
C25 H25c 0.9600 .
C25 C20 1.489(7) .
C10 C11 1.514(8) .
C3 H3 0.9800 .
C3 C4 1.549(7) .
C22 C23 1.440(8) .
C22 C21 1.398(8) .
C22 C26 1.503(8) .
C1 H1 0.9800 .
C1 O1 1.404(6) .
C18 C23 1.406(8) .
C18 C24 1.501(8) .
C18 C19 1.435(7) .
C23 H23 0.9300 .
C7 O1 1.450(7) .
C7 C8 1.492(8) .
C7 C9 1.506(7) .
C20 C21 1.465(8) .
C20 C19 1.402(7) .
C15 H15 0.9300 .
C15 N1 1.375(7) .
C15 C16 1.353(8) .
C6 H6a 0.9700 .
C6 H6b 0.9700 .
C6 N1 1.462(6) .
C6 C5 1.529(7) .
N1 C13 1.378(7) .
C5 H5 0.9800 .
C5 C4 1.517(7) .
C21 H21 0.9300 .
C16 H16 0.9300 .
C24 H24a 0.9600 .
C24 H24b 0.9600 .
C24 H24c 0.9600 .
C4 H4 0.9800 .
C8 H8a 0.9600 .
C8 H8b 0.9600 .
C8 H8c 0.9600 .
C9 H9a 0.9600 .
C9 H9b 0.9600 .
C9 H9c 0.9600 .
C19 H19 0.9300 .
C1S H1S 0.9800 .
C11 H11a 0.9600 .
C11 H11b 0.9600 .
C11 H11c 0.9600 .
C2S H2S 0.9800 .
C26 H26a 0.9600 .
C26 H26b 0.9600 .
C26 H26c 0.9600 .

loop_
_geom_torsion_atom_site_label_1
_geom_torsion_atom_site_label_2
_geom_torsion_atom_site_label_3
_geom_torsion_atom_site_label_4
_geom_torsion
_geom_torsion_site_symmetry_1
_geom_torsion_site_symmetry_2
_geom_torsion_site_symmetry_3
_geom_torsion_site_symmetry_4
Ru1 C22 C23 C18 -55.9(3) . . . .
Ru1 C22 C21 C20 50.0(3) . . . .
Ru1 C18 C23 C22 57.2(3) . . . .
Ru1 C18 C19 C20 -52.9(3) . . . .
Ru1 C23 C22 C21 52.9(3) . . . .
Ru1 C23 C22 C26 -124.3(3) . . . .
Ru1 C23 C18 C24 124.4(3) . . . .
Ru1 C23 C18 C19 -54.2(3) . . . .
Ru1 C20 C21 C22 -51.6(3) . . . .
Ru1 C20 C19 C18 52.6(3) . . . .
Ru1 C21 C22 C23 -51.0(3) . . . .
Ru1 C21 C22 C26 126.2(3) . . . .
Ru1 C21 C20 C25 -125.3(3) . . . .
Ru1 C21 C20 C19 56.8(3) . . . .
Ru1 C13 N2 C17 4.2(6) . . . .
Ru1 C13 N2 C16 179.9(5) . . . .
Ru1 C13 N1 C15 -179.7(4) . . . .
Ru1 C13 N1 C6 -2.5(6) . . . .
Ru1 C19 C18 C23 54.2(3) . . . .
Ru1 C19 C18 C24 -124.4(3) . . . .
Ru1 C19 C20 C25 124.2(3) . . . .
Ru1 C19 C20 C21 -57.9(3) . . . .
O5 C1 C2 O2 93.5(5) . . . .
O5 C1 C2 C3 -25.0(5) . . . .
O5 C1 O1 C7 -112.6(4) . . . .
O5 C5 C6 N1 62.6(4) . . . .
O5 C5 C4 O4 60.9(4) . . . .
O5 C5 C4 C3 -53.6(4) . . . .
O4 C10 O3 C3 -33.4(5) . . . .
O4 C4 C3 O3 2.7(4) . . . .
O4 C4 C3 C2 -113.1(4) . . . .
O4 C4 C5 C6 -57.8(4) . . . .
O3 C3 C2 O2 164.3(4) . . . .
O3 C3 C2 C1 -80.8(5) . . . .
O3 C3 C4 C5 120.5(4) . . . .
O2 C2 C3 C4 -81.0(5) . . . .
O2 C2 C1 O1 -28.5(4) . . . .
O2 C7 O1 C1 9.9(5) . . . .
C2 C3 C4 C5 4.7(5) . . . .
C2 C1 O1 C7 11.4(5) . . . .
N2 C13 N1 C15 -1.1(5) . . . .
N2 C13 N1 C6 176.2(4) . . . .
N2 C16 C15 N1 0.3(5) . . . .
C25 C20 C21 C22 -176.9(5) . . . .
C25 C20 C19 C18 176.9(5) . . . .
C3 C4 C5 C6 -172.3(4) . . . .
C22 C23 C18 C24 -178.4(5) . . . .
C22 C23 C18 C19 3.0(6) . . . .
C22 C21 C20 C19 5.1(6) . . . .
C1 O1 C7 C8 126.6(4) . . . .
C1 O1 C7 C9 -109.3(5) . . . .
C18 C19 C20 C21 -5.3(6) . . . .
C15 N1 C6 C5 51.0(5) . . . .

loop_
_exptl_oxdiff_crystal_face_indexfrac_h
_exptl_oxdiff_crystal_face_indexfrac_k
_exptl_oxdiff_crystal_face_indexfrac_l
_exptl_oxdiff_crystal_face_x
_exptl_oxdiff_crystal_face_y
_exptl_oxdiff_crystal_face_z
0.2852 11.5862 -2.7439 -0.2958 0.0064 0.9552
1.7636 -11.3085 1.1449 0.6650 -0.0160 -0.7467
4.8813 -1.8442 -3.2625 0.9549 -0.0247 0.2959
-0.8322 6.9996 6.4803 -0.5191 -0.8487 0.1015
-1.5634 1.7847 7.7120 -0.4874 -0.7957 -0.3595
-0.6575 -11.8746 -1.7130 0.3368 0.5525 -0.7624
1.6505 -0.9003 -7.7557 0.4724 0.7709 0.4272
-5.0000 1.0000 4.0000 -0.9612 -0.0292 -0.3985
